data_2006099
loop_
_publ_author_name
'Goddard, Richard'
'Heinemann, Oliver'
'Kr\"uger, Carl'

_publ_contact_author
; R. Goddard
Max-Planck-Institut fur Kohlenforschung
Kaiser-Wilhelm-Platz 1
D-45470 Mulheim an der Ruhr
Germany
;
_publ_section_title
;
 \a-1<i>H</i>-1,2,3,4-Tetrazole
;
_journal_issue 5
_journal_name_full 'Acta Crystallographica Section C'
_journal_page_first 590
_journal_page_last 592
_journal_paper_doi 10.1107/S0108270197000772
_journal_volume 53
_journal_year 1997
_chemical_formula_sum 'C H2 N4'
_chemical_formula_weight 70.07
_chemical_melting_point 438
_chemical_name_common tetrazole
_chemical_name_systematic
;
 \a-1H-1,2,3,4-tetrazole
;
_space_group_IT_number 1
_symmetry_cell_setting triclinic
_symmetry_space_group_name_Hall 'P 1'
_symmetry_space_group_name_H-M 'P 1'
_cell_angle_alpha 107.03(2)
_cell_angle_beta 107.23(2)
_cell_angle_gamma 101.57(2)
_cell_formula_units_Z 1
_cell_length_a 3.7250(10)
_cell_length_b 4.7730(10)
_cell_length_c 4.9360(10)
_cell_measurement_reflns_used 25
_cell_measurement_temperature 293
_cell_measurement_theta_max 26.3
_cell_measurement_theta_min 2
_cell_volume 76.08(4)
_computing_cell_refinement 'CAD4 EXPRESS Software'
_computing_data_collection 'CAD4 EXPRESS Software (Enraf-Nonius, 1994)'
_computing_data_reduction 'DATAP (Coppens, Leiserowitz & Rabinovich, 1965)'
_computing_molecular_graphics 'ORTEPII (Johnson, 1976)'
_computing_structure_refinement 'SHELXL93 (Sheldrick, 1993)'
_computing_structure_solution 'SHELXS86 (Sheldrick, 1990)'
_diffrn_ambient_temperature 293
_diffrn_measurement_device 'Enraf-Nonius CAD4'
_diffrn_measurement_method '\w-2\q scan'
_diffrn_radiation_monochromator graphite
_diffrn_radiation_source 'fine-focus sealed tube'
_diffrn_radiation_type MoK\a
_diffrn_radiation_wavelength 0.71069
_diffrn_reflns_av_R_equivalents 0.01
_diffrn_reflns_av_sigmaI/netI 0.0348
_diffrn_reflns_limit_h_max 4
_diffrn_reflns_limit_h_min -4
_diffrn_reflns_limit_k_max 6
_diffrn_reflns_limit_k_min -6
_diffrn_reflns_limit_l_max 6
_diffrn_reflns_limit_l_min -6
_diffrn_reflns_number 774
_diffrn_reflns_theta_max 27.4
_diffrn_reflns_theta_min 4.67
_diffrn_standards_decay_% 0.0
_diffrn_standards_interval_time 30
_diffrn_standards_number 3
_exptl_absorpt_coefficient_mu 0.120
_exptl_absorpt_correction_type none
_exptl_crystal_colour colourless
_exptl_crystal_density_diffrn 1.529
_exptl_crystal_density_meas ?
_exptl_crystal_description prism
_exptl_crystal_F_000 36
_exptl_crystal_size_max 0.30
_exptl_crystal_size_mid 0.18
_exptl_crystal_size_min 0.17
_refine_diff_density_max 0.12
_refine_diff_density_min -0.27
_refine_ls_abs_structure_details 'Flack (1983)'
_refine_ls_abs_structure_Flack -1(4)
_refine_ls_extinction_method none
_refine_ls_goodness_of_fit_all 1.111
_refine_ls_goodness_of_fit_obs 1.12
_refine_ls_hydrogen_treatment 'H atoms refined freely'
_refine_ls_matrix_type full
_refine_ls_number_parameters 54
_refine_ls_number_reflns 690
_refine_ls_number_restraints 3
_refine_ls_restrained_S_all 1.109
_refine_ls_restrained_S_obs 1.115
_refine_ls_R_factor_all 0.0436
_refine_ls_R_factor_obs .042
_refine_ls_shift/esd_max 0.000
_refine_ls_shift/esd_mean 0.000
_refine_ls_structure_factor_coef Fsqd
_refine_ls_weighting_details 'w = 1/[\s^2^(Fo^2^)+(0.0705P)^2^] where P=(Fo^2^+2Fc^2^)/3'
_refine_ls_weighting_scheme calc
_refine_ls_wR_factor_all 0.1010
_refine_ls_wR_factor_obs .099
_reflns_number_observed 661
_reflns_number_total 690
_reflns_observed_criterion >2sigma(I)
_cod_data_source_file cf1151.cif
_cod_data_source_block 2383
_cod_depositor_comments
;
The following automatic conversions were performed:

'_exptl_crystal_density_meas' value 'none' was changed to '?' - the
value is perceived as not measured.

Automatic conversion script
Id: cif_fix_values 3008 2015-01-20 13:52:24Z robertas 

The following automatic conversions were performed:

'_refine_ls_weighting_scheme' value 'calc w =
1/[\s^2^(Fo^2^)+(0.0705P)^2^] where P=(Fo^2^+2Fc^2^)/3' was changed
to 'calc'. New tag '_refine_ls_weighting_details' was created. The
value of the new tag was set to 'w = 1/[\s^2^(Fo^2^)+(0.0705P)^2^]
where P=(Fo^2^+2Fc^2^)/3'.

Automatic conversion script
Id: cif_fix_values 3143 2015-03-26 13:38:13Z robertas 
;
_cod_original_cell_volume 76.09(3)
_cod_original_sg_symbol_H-M P1
_cod_database_code 2006099

loop_
_symmetry_equiv_pos_as_xyz
'x, y, z'

loop_
_atom_site_aniso_label
_atom_site_aniso_U_11
_atom_site_aniso_U_22
_atom_site_aniso_U_33
_atom_site_aniso_U_12
_atom_site_aniso_U_13
_atom_site_aniso_U_23
C5 .0538(9) .0418(9) .0354(9) .0037(7) .0206(7) .0205(7)
N1 .0572(8) .0458(8) .0349(8) .0050(6) .0232(6) .0231(6)
N2 .0680(11) .0490(9) .0405(9) -.0006(8) .0203(8) .0148(8)
N3 .0681(10) .0509(10) .0487(11) .0040(8) .0282(8) .0278(8)
N4 .0616(8) .0524(8) .0341(7) .0083(6) .0240(6) .0245(6)

loop_
_atom_site_label
_atom_site_fract_x
_atom_site_fract_y
_atom_site_fract_z
_atom_site_U_iso_or_equiv
_atom_site_thermal_displace_type
_atom_site_calc_flag
_atom_site_refinement_flags
_atom_site_occupancy
_atom_site_disorder_group
_atom_site_type_symbol
C5 -.0210(5) -.0582(4) .5320(4) .0432(4) Uani d . 1 . C
N1 .1301(4) .1086(3) .8255(3) .0445(4) Uani d . 1 . N
N2 .3687(5) .3823(4) .8753(4) .0561(5) Uani d . 1 . N
N3 .3573(5) .3769(4) .6090(4) .0546(5) Uani d . 1 . N
N4 .1155(4) .1037(4) .3888(4) .0475(4) Uani d . 1 . N
H5 -.199(10) -.241(10) .439(10) .077(10) Uiso d . 1 . H
H1 .078(9) .064(9) .958(10) .082(10) Uiso d . 1 . H

loop_
_atom_type_symbol
_atom_type_description
_atom_type_scat_dispersion_real
_atom_type_scat_dispersion_imag
_atom_type_scat_source
C C 0.0033 0.0016 'International Tables Vol C Tables 4.2.6.8 and 6.1.1.4'
H H 0.0000 0.0000 'International Tables Vol C Tables 4.2.6.8 and 6.1.1.4'
N N 0.0061 0.0033 'International Tables Vol C Tables 4.2.6.8 and 6.1.1.4'

loop_
_geom_angle_atom_site_label_1
_geom_angle_atom_site_label_2
_geom_angle_atom_site_label_3
_geom_angle
_geom_angle_publ_flag
N1 C5 N4 108.8(2) y
N1 C5 H5 127(3) y
N4 C5 H5 124(3) y
C5 N1 N2 109.2(2) y
C5 N1 H1 127(3) y
N2 N1 H1 123(3) y
N3 N2 N1 106.0(2) y
N2 N3 N4 110.5(2) y
C5 N4 N3 105.5(2) y

loop_
_geom_bond_atom_site_label_1
_geom_bond_atom_site_label_2
_geom_bond_site_symmetry_2
_geom_bond_distance
_geom_bond_publ_flag
C5 N1 . 1.308(2) y
C5 N4 . 1.315(2) y
C5 H5 . .88(4) y
N1 N2 . 1.332(2) y
N1 H1 . .81(5) y
N2 N3 . 1.295(3) y
N3 N4 . 1.346(3) y

loop_
_cod_related_entry_id
_cod_related_entry_database
_cod_related_entry_code
1 ChemSpider 60842
